data_2014033
loop_
_publ_author_name
'Bruno, Giuseppe'
'Rotondo, Archimede'
'De Luca, Lidia'
'Sammartano, Silvio'
'Nicol\'o, Francesco'

_publ_section_title
;<i>N</i>,<i>N</i>,<i>N</i>',<i>N</i>'-Tetramethylethylenediammonium--succinate--succinic
 acid (1/1/1)
;
_journal_issue 4
_journal_name_full 'Acta Crystallographica Section C'
_journal_page_first o287
_journal_page_last o289
_journal_paper_doi 10.1107/S0108270104005785
_journal_volume 60
_journal_year 2004
_chemical_formula_iupac 'C6 H18 N2 2+, C4 H6 O4 2-, C4 H4 O4'
_chemical_formula_moiety 'C6 H18 N2 2+, C4 H6 O4 2-, C4 H4 O4'
_chemical_formula_sum 'C14 H28 N2 O8'
_chemical_formula_weight 352.38
_chemical_name_systematic
;
N,N,N',N'-Tetramethyldiammonium--succinate--succinic acid (1/1/1)
;
_space_group_IT_number 2
_symmetry_cell_setting triclinic
_symmetry_space_group_name_Hall '-P 1'
_symmetry_space_group_name_H-M 'P -1'
_audit_creation_method 'WinGX routine CIF_UPDATE'
_cell_angle_alpha 96.219(7)
_cell_angle_beta 93.414(6)
_cell_angle_gamma 97.604(7)
_cell_formula_units_Z 1
_cell_length_a 5.6370(4)
_cell_length_b 8.7100(8)
_cell_length_c 8.8431(6)
_cell_measurement_reflns_used 46
_cell_measurement_temperature 298(2)
_cell_measurement_theta_max 17.41
_cell_measurement_theta_min 7.11
_cell_volume 426.63(6)
_computing_cell_refinement XSCANS
_computing_data_collection 'XSCANS (Siemens, 1989)'
_computing_data_reduction 'XPREPW (Bruker, 1997)'
_computing_molecular_graphics 'XPW (Bruker, 1997)'
_computing_publication_material 'PARST97 (Nardelli, 1995) and WINGX (Farrugia, 1999)'
_computing_structure_refinement 'SHELXL97 (Sheldrick, 1997)'
_computing_structure_solution 'SIR97 (Altomare et al., 1994)'
_diffrn_measured_fraction_theta_full 0.998
_diffrn_measured_fraction_theta_max 0.998
_diffrn_measurement_device_type 'Siemens P4'
_diffrn_measurement_method '2\q/\w scans'
_diffrn_radiation_type MoK\a
_diffrn_radiation_wavelength 0.71073
_diffrn_reflns_av_R_equivalents 0.0149
_diffrn_reflns_limit_h_max 1
_diffrn_reflns_limit_h_min -7
_diffrn_reflns_limit_k_max 12
_diffrn_reflns_limit_k_min -12
_diffrn_reflns_limit_l_max 12
_diffrn_reflns_limit_l_min -12
_diffrn_reflns_number 3194
_diffrn_reflns_theta_full 30
_diffrn_reflns_theta_max 30
_diffrn_reflns_theta_min 2.32
_diffrn_standards_decay_% 1
_diffrn_standards_interval_count 197
_diffrn_standards_number 3
_exptl_absorpt_coefficient_mu 0.112
_exptl_absorpt_correction_T_max 0.299
_exptl_absorpt_correction_T_min 0.2726
_exptl_absorpt_correction_type empirical
_exptl_absorpt_process_details '(North et al., 1968)'
_exptl_crystal_colour colourless
_exptl_crystal_density_diffrn 1.372
_exptl_crystal_density_method none
_exptl_crystal_description irregular
_exptl_crystal_F_000 190
_exptl_crystal_size_max 0.40
_exptl_crystal_size_mid 0.32
_exptl_crystal_size_min 0.18
_refine_diff_density_max 0.321
_refine_diff_density_min -0.213
_refine_ls_extinction_method none
_refine_ls_goodness_of_fit_ref 1.056
_refine_ls_hydrogen_treatment constr
_refine_ls_matrix_type full
_refine_ls_number_parameters 109
_refine_ls_number_reflns 2495
_refine_ls_number_restraints 0
_refine_ls_restrained_S_all 1.056
_refine_ls_R_factor_gt 0.0419
_refine_ls_shift/su_max 0
_refine_ls_structure_factor_coef Fsqd
_refine_ls_weighting_details 'calc w=1/[\s^2^(Fo^2^)+(0.0553P)^2^+0.073P] where P=(Fo^2^+2Fc^2^)/3'
_refine_ls_weighting_scheme calc
_refine_ls_wR_factor_ref 0.1169
_reflns_number_gt 1926
_reflns_number_total 2495
_reflns_threshold_expression I>2\s(I)
_cod_data_source_file na1646.cif
_cod_data_source_block I
_cod_depositor_comments
;
The following automatic conversions were performed:
'_symmetry_cell_setting' value 'Triclinic' changed to 'triclinic'
according to '/home/saulius/struct/CIF-dictionaries/cif_core.dic'
dictionary named 'cif_core.dic' version 2.4.1 from
2010-06-29.

'_geom_bond_publ_flag' value 'Yes' changed to 'yes' according
to '/home/saulius/struct/CIF-dictionaries/cif_core.dic' dictionary named
'cif_core.dic' version 2.4.1 from 2010-06-29 (11 times).

Automatic conversion script
Id: cif_fix_enum 1527 2010-12-29 10:47:43Z saulius 

The following automatic conversions were performed:

'_symmetry_cell_setting' value 'Triclinic' changed to 'triclinic'
according to /home/saulius/struct/CIF-dictionaries/cif_core.dic
dictionary named 'cif_core.dic' version 2.4.1 from
2010-06-29.

'_geom_bond_publ_flag' value 'Yes' changed to 'yes'
according to /home/saulius/struct/CIF-dictionaries/cif_core.dic
dictionary named 'cif_core.dic' version 2.4.1 from 2010-06-29 (11
times).

'_geom_angle_publ_flag' value 'Yes' changed to 'yes'
according to /home/saulius/struct/CIF-dictionaries/cif_core.dic
dictionary named 'cif_core.dic' version 2.4.1 from 2010-06-29 (6
times).

'_geom_torsion_publ_flag' value 'Yes' changed to 'yes'
according to /home/saulius/struct/CIF-dictionaries/cif_core.dic
dictionary named 'cif_core.dic' version 2.4.1 from 2010-06-29 (4
times).

Automatic conversion script
Id: cif_fix_values 1715 2011-07-08 13:25:40Z adriana 
;
_cod_original_sg_symbol_H-M P-1
_cod_database_code 2014033

loop_
_symmetry_equiv_pos_as_xyz
'x, y, z'
'-x, -y, -z'

loop_
_atom_site_label
_atom_site_fract_x
_atom_site_fract_y
_atom_site_fract_z
_atom_site_U_iso_or_equiv
_atom_site_adp_type
_atom_site_calc_flag
_atom_site_refinement_flags
_atom_site_occupancy
_atom_site_disorder_assembly
_atom_site_disorder_group
_atom_site_type_symbol
O1 0.60797(19) 0.31233(14) 1.15237(12) 0.0532(3) Uani d . 1 . . O
H1C 0.5554 0.2808 1.0645 0.05 Uiso calc R 1 . . H
O2 0.90969(19) 0.47454(13) 1.26932(11) 0.0473(3) Uani d . 1 . . O
C1 0.8808(2) 0.44766(15) 0.99564(13) 0.0327(3) Uani d . 1 . . C
H1B 0.8929 0.3500 0.9345 0.05 Uiso calc R 1 . . H
H1A 0.7590 0.4970 0.9449 0.05 Uiso calc R 1 . . H
C2 0.8032(2) 0.41383(15) 1.15107(14) 0.0327(3) Uani d . 1 . . C
O3 0.41548(18) 0.20430(14) 0.89223(11) 0.0532(3) Uani d . 1 . . O
O4 0.10688(16) 0.07705(11) 0.74727(10) 0.0385(2) Uani d . 1 . . O
C3 0.1199(2) 0.05140(15) 1.01490(13) 0.0336(3) Uani d . 1 . . C
H3A 0.2352 -0.0079 1.0586 0.05 Uiso calc R 1 . . H
H3B 0.1038 0.1385 1.0900 0.05 Uiso calc R 1 . . H
C4 0.2185(2) 0.11487(14) 0.87434(13) 0.0299(3) Uani d . 1 . . C
N1 0.38054(17) 0.19377(11) 0.53328(10) 0.0261(2) Uani d . 1 . . N
H1 0.3057 0.1659 0.6166 0.05 Uiso calc R 1 . . H
C7 0.2093(2) 0.26764(15) 0.43874(15) 0.0346(3) Uani d . 1 . . C
H7A 0.0707 0.1928 0.4044 0.05 Uiso calc R 1 . . H
H7B 0.2862 0.3025 0.3521 0.05 Uiso calc R 1 . . H
H7C 0.1610 0.3551 0.4989 0.05 Uiso calc R 1 . . H
C5 0.4401(2) 0.04896(13) 0.44679(13) 0.0292(2) Uani d . 1 . . C
H5A 0.5468 0.0765 0.3689 0.05 Uiso calc R 1 . . H
H5B 0.2944 -0.0115 0.3965 0.05 Uiso calc R 1 . . H
C6 0.5959(2) 0.30841(15) 0.58824(15) 0.0358(3) Uani d . 1 . . C
H6A 0.7044 0.2598 0.6491 0.05 Uiso calc R 1 . . H
H6B 0.5479 0.3958 0.6487 0.05 Uiso calc R 1 . . H
H6C 0.6745 0.3437 0.5024 0.05 Uiso calc R 1 . . H

loop_
_atom_site_aniso_label
_atom_site_aniso_U_11
_atom_site_aniso_U_22
_atom_site_aniso_U_33
_atom_site_aniso_U_12
_atom_site_aniso_U_13
_atom_site_aniso_U_23
O1 0.0452(6) 0.0763(8) 0.0306(5) -0.0228(5) 0.0061(4) 0.0091(5)
O2 0.0485(6) 0.0621(6) 0.0262(5) -0.0070(5) -0.0011(4) 0.0018(4)
C1 0.0294(6) 0.0411(6) 0.0247(5) -0.0059(5) 0.0009(4) 0.0045(5)
C2 0.0305(6) 0.0399(6) 0.0268(5) 0.0003(5) 0.0034(4) 0.0054(5)
O3 0.0420(5) 0.0742(7) 0.0337(5) -0.0307(5) 0.0021(4) 0.0109(5)
O4 0.0367(5) 0.0518(6) 0.0229(4) -0.0112(4) 0.0032(3) 0.0070(4)
C3 0.0303(6) 0.0443(7) 0.0232(5) -0.0100(5) 0.0030(4) 0.0079(5)
C4 0.0284(6) 0.0347(6) 0.0255(5) -0.0036(5) 0.0062(4) 0.0057(4)
N1 0.0286(5) 0.0274(4) 0.0215(4) -0.0003(4) 0.0050(3) 0.0035(3)
C7 0.0356(6) 0.0355(6) 0.0338(6) 0.0073(5) 0.0020(5) 0.0065(5)
C5 0.0342(6) 0.0293(5) 0.0234(5) 0.0040(4) 0.0005(4) 0.0015(4)
C6 0.0361(6) 0.0324(6) 0.0348(6) -0.0077(5) 0.0016(5) 0.0017(5)

loop_
_atom_type_symbol
_atom_type_description
_atom_type_scat_dispersion_real
_atom_type_scat_dispersion_imag
_atom_type_scat_source
C C 0.0033 0.0016 'International Tables Vol C Tables 4.2.6.8 and 6.1.1.4'
H H 0 0 'International Tables Vol C Tables 4.2.6.8 and 6.1.1.4'
N N 0.0061 0.0033 'International Tables Vol C Tables 4.2.6.8 and 6.1.1.4'
O O 0.0106 0.006 'International Tables Vol C Tables 4.2.6.8 and 6.1.1.4'

loop_
_geom_angle_atom_site_label_1
_geom_angle_atom_site_label_2
_geom_angle_atom_site_label_3
_geom_angle_site_symmetry_1
_geom_angle_site_symmetry_3
_geom_angle
_geom_angle_publ_flag
C2 O1 H1C . . 109.5 ?
C1 C1 C2 2_767 . 112.76(12) ?
C1 C1 H1B 2_767 . 109 ?
C2 C1 H1B . . 109 ?
C1 C1 H1A 2_767 . 109 ?
C2 C1 H1A . . 109 ?
H1B C1 H1A . . 107.8 ?
O2 C2 O1 . . 120.20(10) yes
O2 C2 C1 . . 123.40(10) yes
O1 C2 C1 . . 116.30(10) yes
C3 C3 C4 2_557 . 114.43(12) ?
C3 C3 H3A 2_557 . 108.7 ?
C4 C3 H3A . . 108.7 ?
C3 C3 H3B 2_557 . 108.7 ?
C4 C3 H3B . . 108.7 ?
H3A C3 H3B . . 107.6 ?
O4 C4 O3 . . 122.30(10) yes
O4 C4 C3 . . 120.10(10) yes
O3 C4 C3 . . 117.50(10) yes
C6 N1 C5 . . 113.13(9) ?
C6 N1 C7 . . 110.20(9) ?
C5 N1 C7 . . 110.34(9) ?
C6 N1 H1 . . 107.6 ?
C5 N1 H1 . . 107.6 ?
C7 N1 H1 . . 107.6 ?
N1 C7 H7A . . 109.5 ?
N1 C7 H7B . . 109.5 ?
H7A C7 H7B . . 109.5 ?
N1 C7 H7C . . 109.5 ?
H7A C7 H7C . . 109.5 ?
H7B C7 H7C . . 109.5 ?
N1 C5 C5 . 2_656 110.72(11) ?
N1 C5 H5A . . 109.5 ?
C5 C5 H5A 2_656 . 109.5 ?
N1 C5 H5B . . 109.5 ?
C5 C5 H5B 2_656 . 109.5 ?
H5A C5 H5B . . 108.1 ?
N1 C6 H6A . . 109.5 ?
N1 C6 H6B . . 109.5 ?
H6A C6 H6B . . 109.5 ?
N1 C6 H6C . . 109.5 ?
H6A C6 H6C . . 109.5 ?
H6B C6 H6C . . 109.5 ?

loop_
_geom_bond_atom_site_label_1
_geom_bond_atom_site_label_2
_geom_bond_site_symmetry_2
_geom_bond_distance
_geom_bond_publ_flag
O1 C2 . 1.3190(10) yes
O1 H1C . 0.82 ?
O2 C2 . 1.2060(10) yes
C1 C1 2_767 1.514(2) yes
C1 C2 . 1.514(2) yes
C1 H1B . 0.97 ?
C1 H1A . 0.97 ?
O3 C4 . 1.2600(10) yes
O4 C4 . 1.2440(10) yes
C3 C3 2_557 1.511(2) yes
C3 C4 . 1.5200(10) yes
C3 H3A . 0.97 ?
C3 H3B . 0.97 ?
N1 C6 . 1.4870(10) yes
N1 C5 . 1.4910(10) yes
N1 C7 . 1.493(2) yes
N1 H1 . 0.91 ?
C7 H7A . 0.96 ?
C7 H7B . 0.96 ?
C7 H7C . 0.96 ?
C5 C5 2_656 1.523(2) ?
C5 H5A . 0.97 ?
C5 H5B . 0.97 ?
C6 H6A . 0.96 ?
C6 H6B . 0.96 ?
C6 H6C . 0.96 ?

loop_
_geom_hbond_atom_site_label_D
_geom_hbond_atom_site_label_H
_geom_hbond_atom_site_label_A
_geom_hbond_site_symmetry_A
_geom_hbond_distance_DH
_geom_hbond_distance_HA
_geom_hbond_distance_DA
_geom_hbond_angle_DHA
N1 H1 O4 . 0.91 1.82 2.7100(10) 166
N1 H1 O3 . 0.91 2.45 3.1590(10) 134
O1 H1C O3 . 0.82 1.70 2.5140(10) 173
C5 H5B O4 2_556 0.97 2.49 3.4240(10) 161
C7 H7C O2 2_667 0.96 2.48 3.392(2) 158

loop_
_geom_torsion_atom_site_label_1
_geom_torsion_atom_site_label_2
_geom_torsion_atom_site_label_3
_geom_torsion_atom_site_label_4
_geom_torsion_site_symmetry_1
_geom_torsion_site_symmetry_4
_geom_torsion
_geom_torsion_publ_flag
C1 C1 C2 O2 2_767 . 6.0(2) yes
C1 C1 C2 O1 2_767 . -174.20(10) yes
C3 C3 C4 O4 2_557 . -2.3(2) yes
C3 C3 C4 O3 2_557 . 178.50(10) yes
C6 N1 C5 C5 . 2_656 70.70(10) ?
C7 N1 C5 C5 . 2_656 -165.33(12) ?
